data_4514002
loop_
_publ_author_name
'Zhang, Jing'
'Liu, Guangfeng'
'Zhou, Yecheng'
'Long, Guankui'
'Gu, Peiyang'
'Zhang, Qichun'

_publ_section_title
;
 Solvent Accommodation: Functionalities Can Be Tailored Through
 Co-Crystallization Based on 1:1 Coronene-F4TCNQ Charge-Transfer Complex.
;
_journal_name_full 'ACS applied materials &amp; interfaces'
_journal_paper_doi 10.1021/acsami.6b15027
_journal_year 2017
_chemical_formula_sum 'C44 H22 F4 N4'
_chemical_formula_weight 682.66
_chemical_name_systematic
; 
 ? 
;
_space_group_IT_number 2
_symmetry_cell_setting Triclinic'
_symmetry_space_group_name_Hall '-P 1'
_symmetry_space_group_name_H-M 'P -1'
_atom_sites_solution_hydrogens geom
_atom_sites_solution_primary direct
_atom_sites_solution_secondary difmap
_audit_creation_method SHELXL-97
_cell_angle_alpha 87.001(13)
_cell_angle_beta 82.136(13)
_cell_angle_gamma 87.129(13)
_cell_formula_units_Z 1
_cell_length_a 7.133(7)
_cell_length_b 9.382(9)
_cell_length_c 11.936(11)
_cell_measurement_reflns_used 1740
_cell_measurement_temperature 273(2)
_cell_measurement_theta_max 25.41
_cell_measurement_theta_min 2.71
_cell_volume 789.4(13)
_computing_cell_refinement 'Bruker SAINT'
_computing_data_collection 'Bruker APEX3'
_computing_data_reduction 'Bruker SAINT'
_computing_molecular_graphics 'Bruker SHELXTL'
_computing_publication_material 'Bruker SHELXTL'
_computing_structure_refinement 'SHELXL-97 (Sheldrick 2008)'
_computing_structure_solution 'SHELXS-97 (Sheldrick 2008)'
_diffrn_ambient_temperature 273(2)
_diffrn_measured_fraction_theta_full 0.998
_diffrn_measured_fraction_theta_max 0.998
_diffrn_measurement_device_type 'Bruker APEX-II CCD'
_diffrn_measurement_method '\f and \w scans'
_diffrn_radiation_monochromator graphite
_diffrn_radiation_source 'fine-focus sealed tube'
_diffrn_radiation_type MoK\a
_diffrn_radiation_wavelength 0.71073
_diffrn_reflns_av_R_equivalents 0.0373
_diffrn_reflns_av_sigmaI/netI 0.0362
_diffrn_reflns_limit_h_max 8
_diffrn_reflns_limit_h_min -8
_diffrn_reflns_limit_k_max 11
_diffrn_reflns_limit_k_min -11
_diffrn_reflns_limit_l_max 14
_diffrn_reflns_limit_l_min -14
_diffrn_reflns_number 13317
_diffrn_reflns_theta_full 26.38
_diffrn_reflns_theta_max 26.38
_diffrn_reflns_theta_min 1.72
_exptl_absorpt_coefficient_mu 0.102
_exptl_absorpt_correction_T_max 0.9959
_exptl_absorpt_correction_T_min 0.9518
_exptl_absorpt_correction_type multi-scan
_exptl_absorpt_process_details 'Bruker SADBAS'
_exptl_crystal_colour black
_exptl_crystal_density_diffrn 1.436
_exptl_crystal_density_method 'not measured'
_exptl_crystal_description prism
_exptl_crystal_F_000 350
_exptl_crystal_size_max 0.49
_exptl_crystal_size_mid 0.16
_exptl_crystal_size_min 0.04
_refine_diff_density_max 0.498
_refine_diff_density_min -0.400
_refine_diff_density_rms 0.050
_refine_ls_extinction_method none
_refine_ls_goodness_of_fit_ref 1.065
_refine_ls_hydrogen_treatment constr
_refine_ls_matrix_type full
_refine_ls_number_parameters 236
_refine_ls_number_reflns 3227
_refine_ls_number_restraints 0
_refine_ls_restrained_S_all 1.065
_refine_ls_R_factor_all 0.1214
_refine_ls_R_factor_gt 0.0692
_refine_ls_shift/su_max 0.000
_refine_ls_shift/su_mean 0.000
_refine_ls_structure_factor_coef Fsqd
_refine_ls_weighting_details 'calc w=1/[\s^2^(Fo^2^)+(0.1114P)^2^+0.3131P] where P=(Fo^2^+2Fc^2^)/3'
_refine_ls_weighting_scheme calc
_refine_ls_wR_factor_gt 0.2033
_refine_ls_wR_factor_ref 0.2379
_reflns_number_gt 1752
_reflns_number_total 3227
_reflns_threshold_expression >2sigma(I)
_cod_data_source_file am6b15027_si_002.cif
_cod_data_source_block 02_a
_cod_original_sg_symbol_H-M P-1
_cod_database_code 4514002

loop_
_symmetry_equiv_pos_as_xyz
'x, y, z'
'-x, -y, -z'

loop_
_atom_site_label
_atom_site_type_symbol
_atom_site_fract_x
_atom_site_fract_y
_atom_site_fract_z
_atom_site_U_iso_or_equiv
_atom_site_adp_type
_atom_site_occupancy
_atom_site_symmetry_multiplicity
_atom_site_calc_flag
_atom_site_refinement_flags
F001 F 0.6285(2) 0.22350(18) 0.52464(15) 0.0569(5) Uani 1 1 d .
C1 C 1.1400(4) 0.5792(4) 0.1902(2) 0.0547(9) Uani 1 1 d .
H1 H 1.1563 0.6273 0.1197 0.066 Uiso 1 1 calc R
F002 F 0.6790(2) 0.35217(19) 0.32269(14) 0.0567(5) Uani 1 1 d .
C2 C 1.2056(4) 0.4398(4) 0.1998(3) 0.0555(9) Uani 1 1 d .
H2 H 1.2666 0.3960 0.1358 0.067 Uiso 1 1 calc R
C3 C 1.1827(4) 0.3614(3) 0.3048(2) 0.0463(7) Uani 1 1 d .
C4 C 1.2478(5) 0.2171(4) 0.3176(3) 0.0590(9) Uani 1 1 d .
H4 H 1.3084 0.1711 0.2547 0.071 Uiso 1 1 calc R
C5 C 1.2236(5) 0.1434(4) 0.4208(3) 0.0593(9) Uani 1 1 d .
H5 H 1.2667 0.0483 0.4259 0.071 Uiso 1 1 calc R
C6 C 1.1337(4) 0.2098(3) 0.5201(3) 0.0462(7) Uani 1 1 d .
C7 C 1.1073(4) 0.1373(3) 0.6274(3) 0.0578(9) Uani 1 1 d .
H7 H 1.1492 0.0422 0.6343 0.069 Uiso 1 1 calc R
C8 C 1.0208(4) 0.2043(4) 0.7221(3) 0.0569(9) Uani 1 1 d .
H8 H 1.0074 0.1542 0.7918 0.068 Uiso 1 1 calc R
C9 C 0.9520(4) 0.3482(3) 0.7151(2) 0.0470(7) Uani 1 1 d .
N00E N 0.5553(5) 0.1015(4) 0.7692(3) 0.0786(10) Uani 1 1 d .
N00K N 0.2890(5) 0.4706(4) 0.9042(3) 0.0865(11) Uani 1 1 d .
C10 C 0.9759(3) 0.4237(3) 0.6075(2) 0.0389(7) Uani 1 1 d .
C11 C 1.0669(4) 0.3547(3) 0.5099(2) 0.0401(7) Uani 1 1 d .
C12 C 1.0915(4) 0.4301(3) 0.4023(2) 0.0386(7) Uani 1 1 d .
C13 C 0.5905(4) 0.4257(3) 0.4095(2) 0.0413(7) Uani 1 1 d .
C14 C 0.5649(4) 0.3603(3) 0.5128(2) 0.0406(7) Uani 1 1 d .
C15 C 0.4724(4) 0.4287(3) 0.6125(2) 0.0396(7) Uani 1 1 d .
C16 C 0.4469(4) 0.3611(3) 0.7193(2) 0.0456(7) Uani 1 1 d .
C17 C 0.5099(4) 0.2164(4) 0.7426(3) 0.0553(8) Uani 1 1 d .
C18 C 0.3574(4) 0.4280(4) 0.8199(3) 0.0562(8) Uani 1 1 d .
C19 C 0.3341(5) 0.8281(3) 0.9273(3) 0.0614(10) Uani 1 1 d .
H00A H 0.2975 0.7381 0.9042 0.092 Uiso 1 1 calc R
H00B H 0.4045 0.8122 0.9902 0.092 Uiso 1 1 calc R
H19 H 0.4115 0.8747 0.8653 0.092 Uiso 1 1 calc R
C20 C 0.1630(10) 0.9191(7) 0.9612(5) 0.124(2) Uani 1 1 d .
C21 C 0.1704(10) 1.0518(8) 1.0112(5) 0.118(2) Uani 1 1 d .
H21 H 0.2878 1.0863 1.0188 0.142 Uiso 1 1 calc R
C22 C 0.0080(12) 1.1317(8) 1.0491(5) 0.133(2) Uani 1 1 d .
H22 H 0.0160 1.2191 1.0811 0.160 Uiso 1 1 calc R

loop_
_atom_site_aniso_label
_atom_site_aniso_U_11
_atom_site_aniso_U_22
_atom_site_aniso_U_33
_atom_site_aniso_U_23
_atom_site_aniso_U_13
_atom_site_aniso_U_12
F001 0.0662(11) 0.0452(11) 0.0576(11) 0.0009(8) -0.0081(9) 0.0092(8)
C1 0.0534(18) 0.077(2) 0.0330(16) 0.0090(15) -0.0053(14) -0.0094(17)
F002 0.0619(11) 0.0604(12) 0.0450(10) -0.0107(8) 0.0018(8) 0.0079(9)
C2 0.0510(18) 0.078(3) 0.0378(17) -0.0096(16) -0.0027(14) -0.0073(17)
C3 0.0413(15) 0.056(2) 0.0426(17) -0.0074(14) -0.0063(13) -0.0029(13)
C4 0.059(2) 0.061(2) 0.057(2) -0.0166(17) -0.0051(16) 0.0018(16)
C5 0.063(2) 0.0433(18) 0.072(2) -0.0089(16) -0.0122(17) 0.0044(15)
C6 0.0452(16) 0.0403(17) 0.0542(18) 0.0016(14) -0.0118(14) -0.0024(13)
C7 0.0551(19) 0.0445(19) 0.074(2) 0.0129(16) -0.0145(17) -0.0041(15)
C8 0.0553(19) 0.059(2) 0.055(2) 0.0218(16) -0.0103(16) -0.0071(16)
C9 0.0405(15) 0.059(2) 0.0420(16) 0.0090(14) -0.0078(13) -0.0081(14)
N00E 0.088(2) 0.067(2) 0.075(2) 0.0184(17) -0.0062(17) 0.0090(18)
N00K 0.094(2) 0.117(3) 0.0443(18) -0.0068(18) 0.0028(17) 0.004(2)
C10 0.0323(14) 0.0488(18) 0.0366(15) 0.0033(12) -0.0074(12) -0.0100(12)
C11 0.0353(14) 0.0413(16) 0.0451(16) 0.0002(13) -0.0094(12) -0.0062(12)
C12 0.0346(14) 0.0440(17) 0.0383(15) -0.0022(12) -0.0079(11) -0.0052(12)
C13 0.0382(14) 0.0479(17) 0.0377(15) -0.0087(13) -0.0033(12) -0.0002(12)
C14 0.0388(15) 0.0378(16) 0.0451(16) -0.0019(13) -0.0060(12) 0.0009(12)
C15 0.0354(14) 0.0443(17) 0.0395(16) 0.0006(12) -0.0077(12) -0.0020(12)
C16 0.0415(15) 0.0537(19) 0.0413(16) 0.0029(13) -0.0058(13) -0.0054(13)
C17 0.0528(18) 0.066(2) 0.0458(18) 0.0086(16) -0.0052(14) -0.0024(16)
C18 0.0529(18) 0.074(2) 0.0404(18) 0.0065(16) -0.0043(15) -0.0053(16)
C19 0.077(2) 0.0438(19) 0.055(2) -0.0059(15) 0.0277(17) -0.0142(17)
C20 0.164(6) 0.127(5) 0.091(4) 0.046(3) -0.057(4) -0.056(4)
C21 0.135(5) 0.130(5) 0.105(4) 0.045(4) -0.068(4) -0.070(4)
C22 0.166(6) 0.136(5) 0.114(5) 0.043(4) -0.082(5) -0.058(5)

loop_
_atom_type_symbol
_atom_type_description
_atom_type_scat_dispersion_real
_atom_type_scat_dispersion_imag
_atom_type_scat_source
C C 0.0033 0.0016 'International Tables Vol C Tables 4.2.6.8 and 6.1.1.4'
H H 0.0000 0.0000 'International Tables Vol C Tables 4.2.6.8 and 6.1.1.4'
N N 0.0061 0.0033 'International Tables Vol C Tables 4.2.6.8 and 6.1.1.4'
F F 0.0171 0.0103 'International Tables Vol C Tables 4.2.6.8 and 6.1.1.4'

loop_
_geom_angle_atom_site_label_1
_geom_angle_atom_site_label_2
_geom_angle_atom_site_label_3
_geom_angle
_geom_angle_site_symmetry_1
_geom_angle_site_symmetry_3
C2 C1 C9 121.7(3) . 2_766
C2 C1 H1 119.1 . .
C9 C1 H1 119.1 2_766 .
C1 C2 C3 121.4(3) . .
C1 C2 H2 119.3 . .
C3 C2 H2 119.3 . .
C2 C3 C4 122.9(3) . .
C2 C3 C12 118.8(3) . .
C4 C3 C12 118.3(3) . .
C5 C4 C3 121.7(3) . .
C5 C4 H4 119.2 . .
C3 C4 H4 119.2 . .
C4 C5 C6 121.3(3) . .
C4 C5 H5 119.4 . .
C6 C5 H5 119.4 . .
C7 C6 C11 119.0(3) . .
C7 C6 C5 122.7(3) . .
C11 C6 C5 118.3(3) . .
C8 C7 C6 121.5(3) . .
C8 C7 H7 119.3 . .
C6 C7 H7 119.3 . .
C7 C8 C9 121.2(3) . .
C7 C8 H8 119.4 . .
C9 C8 H8 119.4 . .
C8 C9 C1 123.1(3) . 2_766
C8 C9 C10 118.5(3) . .
C1 C9 C10 118.4(3) 2_766 .
C11 C10 C9 120.3(3) . .
C11 C10 C12 119.8(2) . 2_766
C9 C10 C12 119.9(3) . 2_766
C6 C11 C10 119.6(3) . .
C6 C11 C12 120.0(3) . .
C10 C11 C12 120.4(3) . .
C3 C12 C11 120.5(3) . .
C3 C12 C10 119.8(3) . 2_766
C11 C12 C10 119.8(3) . 2_766
F002 C13 C14 118.6(3) . .
F002 C13 C15 118.5(2) . 2_666
C14 C13 C15 122.9(3) . 2_666
C13 C14 F001 118.5(3) . .
C13 C14 C15 123.5(3) . .
F001 C14 C15 118.0(2) . .
C16 C15 C13 123.0(3) . 2_666
C16 C15 C14 123.4(3) . .
C13 C15 C14 113.5(2) 2_666 .
C15 C16 C17 123.7(3) . .
C15 C16 C18 124.3(3) . .
C17 C16 C18 112.0(3) . .
N00E C17 C16 175.1(3) . .
N00K C18 C16 174.4(4) . .
C20 C19 H00A 109.5 . .
C20 C19 H00B 109.5 . .
H00A C19 H00B 109.5 . .
C20 C19 H19 109.5 . .
H00A C19 H19 109.5 . .
H00B C19 H19 109.5 . .
C22 C20 C21 119.1(7) 2_577 .
C22 C20 C19 118.2(7) 2_577 .
C21 C20 C19 122.5(6) . .
C22 C21 C20 121.8(6) . .
C22 C21 H21 119.1 . .
C20 C21 H21 119.1 . .
C20 C22 C21 119.1(7) 2_577 .
C20 C22 H22 120.5 2_577 .
C21 C22 H22 120.5 . .

loop_
_geom_bond_atom_site_label_1
_geom_bond_atom_site_label_2
_geom_bond_distance
_geom_bond_site_symmetry_2
F001 C14 1.347(3) .
C1 C2 1.371(5) .
C1 C9 1.416(4) 2_766
C1 H1 0.9300 .
F002 C13 1.341(3) .
C2 C3 1.414(4) .
C2 H2 0.9300 .
C3 C4 1.417(5) .
C3 C12 1.422(4) .
C4 C5 1.374(5) .
C4 H4 0.9300 .
C5 C6 1.427(4) .
C5 H5 0.9300 .
C6 C7 1.412(5) .
C6 C11 1.423(4) .
C7 C8 1.378(5) .
C7 H7 0.9300 .
C8 C9 1.416(5) .
C8 H8 0.9300 .
C9 C1 1.416(4) 2_766
C9 C10 1.427(4) .
N00E C17 1.151(4) .
N00K C18 1.139(4) .
C10 C11 1.424(4) .
C10 C12 1.435(4) 2_766
C11 C12 1.427(4) .
C12 C10 1.435(4) 2_766
C13 C14 1.342(4) .
C13 C15 1.438(4) 2_666
C14 C15 1.444(4) .
C15 C16 1.387(4) .
C15 C13 1.438(4) 2_666
C16 C17 1.434(5) .
C16 C18 1.439(4) .
C19 C20 1.476(7) .
C19 H00A 0.9600 .
C19 H00B 0.9600 .
C19 H19 0.9600 .
C20 C22 1.355(8) 2_577
C20 C21 1.415(9) .
C21 C22 1.383(9) .
C21 H21 0.9300 .
C22 C20 1.355(8) 2_577
C22 H22 0.9300 .
